data_8101475
loop_
_publ_author_name
'Pajunen, A.'
'Mutikainen, I.'
'Saarinen, H.'
'Orama, M.'

_publ_section_title
;
Crystal structure of hexaaquadi(\m3-hydroxo)tetra(\m2-hydroxo)
tetrakis-(\m3-{1-[2-(6-methylpyridyl)]ethanone oximato})hexakis
(\m2-{1-[2-(6-methylpyridyl)]ethanone oximato)nonanickel(II) 
perchlorate hydrate, [Ni9(C7H7N2O)10(OH)6(H2O)6](ClO4)2 &#x00B7; 10H2O
;
_journal_issue 2
_journal_name_full 'Zeitschrift f\"ur Kristallographie - New Crystal Structures'
_journal_page_first 217
_journal_page_last 220
_journal_volume 214
_journal_year 1999
_chemical_formula_moiety 'C70 H88 Ni9 N20 O22 2+, 2(Cl1 O4,1-),10(H2 O1)'
_chemical_formula_structural 'C70 H88 Ni9 N20 O22 (Cl1 O4)2  10(H2 O)'
_chemical_formula_sum 'C70 H108 Cl2 N20 Ni9 O40'
_chemical_formula_weight 2469.05
_space_group_IT_number 2
_symmetry_cell_setting triclinic
_symmetry_space_group_name_Hall '-P 1'
_symmetry_space_group_name_H-M 'P -1'
_cell_angle_alpha 77.80(6)
_cell_angle_beta 81.00(6)
_cell_angle_gamma 72.60(4)
_cell_formula_units_Z 2
_cell_length_a 15.920(7)
_cell_length_b 16.673(8)
_cell_length_c 20.583(10)
_cell_volume 5070(4)
_diffrn_ambient_temperature 193(2)
_exptl_crystal_density_diffrn 1.617
_refine_ls_R_factor_obs 0.1084
_refine_ls_wR_factor_obs 0.2626
_cod_depositor_comments
;
The following automatic conversions were performed:
'_symmetry_cell_setting' value 'Triclinic' changed to 'triclinic'
according to '/home/saulius/struct/CIF-dictionaries/cif_core.dic'
dictionary named 'cif_core.dic' version 2.4.1 from 2010-06-29.

Automatic conversion script
Id: cif_fix_enum 1527 2010-12-29 10:47:43Z saulius 
;
_cod_database_code 8101475

loop_
_symmetry_equiv_pos_as_xyz
'x, y, z'
'-x, -y, -z'

loop_
_atom_site_aniso_label
_atom_site_aniso_U_11
_atom_site_aniso_U_22
_atom_site_aniso_U_33
_atom_site_aniso_U_23
_atom_site_aniso_U_13
_atom_site_aniso_U_12
Ni1 0.0265(10) 0.0267(11) 0.0337(12) 0.0008(9) -0.0082(9) -0.0168(9)
Ni2 0.0408(12) 0.0289(12) 0.0385(13) 0.0020(10) -0.0120(10) -0.0205(10)
Ni3 0.0303(11) 0.0288(12) 0.0505(14) 0.0012(10) -0.0170(10) -0.0135(10)
Ni4 0.0263(10) 0.0286(12) 0.0348(12) -0.0004(9) -0.0058(9) -0.0160(9)
Ni5 0.0269(11) 0.0281(11) 0.0340(12) -0.0004(9) -0.0057(9) -0.0175(9)
Ni6 0.0403(12) 0.0292(12) 0.0394(13) 0.0038(10) -0.0085(10) -0.0218(10)
Ni7 0.0359(12) 0.0261(12) 0.0408(13) -0.0010(10) -0.0078(10) -0.0170(10)
Ni8 0.0382(12) 0.0345(13) 0.0353(13) 0.0004(10) -0.0048(9) -0.0258(10)
Ni9 0.0433(13) 0.0287(12) 0.0461(14) -0.0032(10) -0.0119(10) -0.0194(10)
Cl1 0.074(4) 0.047(3) 0.077(4) -0.008(3) -0.011(3) -0.018(3)
Cl2 0.075(4) 0.042(3) 0.097(5) -0.011(3) -0.022(3) -0.025(3)
O1 0.104(13) 0.030(8) 0.123(15) -0.004(9) -0.042(11) 0.007(8)
O2 0.22(3) 0.115(18) 0.088(15) -0.045(14) -0.045(15) -0.015(17)
O3 0.094(13) 0.105(15) 0.087(13) 0.025(11) 0.007(10) -0.035(11)
O4 0.118(16) 0.096(15) 0.19(2) 0.015(14) -0.087(15) -0.033(13)
O5 0.126(18) 0.096(17) 0.43(5) -0.03(2) -0.11(2) -0.074(15)
O6 0.078(12) 0.046(10) 0.20(2) -0.010(12) 0.002(12) -0.019(9)
O7 0.45(6) 0.13(2) 0.10(2) -0.069(18) -0.06(3) 0.02(3)
O8 0.114(16) 0.025(9) 0.30(3) 0.013(13) -0.038(17) -0.025(10)
O10 0.044(6) 0.024(6) 0.028(6) -0.006(5) -0.016(5) -0.021(5)
O20 0.025(5) 0.033(6) 0.039(7) 0.000(5) -0.018(5) -0.015(5)
O30 0.040(6) 0.033(6) 0.030(6) 0.004(5) -0.002(5) -0.019(5)
O40 0.028(6) 0.035(7) 0.035(6) 0.003(5) -0.001(5) -0.021(5)
O50 0.043(6) 0.021(6) 0.024(6) 0.009(5) -0.007(5) -0.020(5)
O60 0.043(6) 0.021(6) 0.041(7) 0.007(5) -0.018(5) -0.026(5)
O12 0.029(6) 0.029(6) 0.059(8) 0.001(6) -0.009(5) -0.012(5)
O13 0.044(7) 0.051(8) 0.079(10) -0.025(7) -0.023(7) -0.019(6)
O14 0.049(7) 0.041(7) 0.039(7) -0.003(6) -0.010(5) -0.032(6)
O15 0.025(6) 0.027(6) 0.046(7) 0.001(5) -0.016(5) -0.005(5)
O16 0.073(9) 0.049(8) 0.051(8) 0.020(7) -0.021(7) -0.039(7)
O17 0.058(8) 0.040(7) 0.035(7) 0.001(6) -0.012(6) -0.024(6)
O11 0.038(6) 0.035(6) 0.030(6) -0.008(5) -0.006(5) -0.023(5)
O21 0.042(7) 0.049(8) 0.032(7) -0.005(6) -0.020(6) -0.005(6)
O31 0.049(7) 0.020(6) 0.034(7) 0.012(5) -0.010(5) -0.016(5)
O41 0.028(6) 0.029(6) 0.047(7) -0.001(5) -0.024(5) -0.014(5)
O51 0.026(5) 0.025(6) 0.036(6) 0.005(5) -0.017(5) -0.010(5)
O61 0.028(6) 0.024(6) 0.035(6) -0.009(5) -0.004(5) -0.012(5)
O71 0.048(7) 0.024(6) 0.046(7) 0.013(5) -0.019(5) -0.023(5)
O81 0.046(7) 0.028(6) 0.053(8) -0.006(6) 0.006(6) -0.027(6)
O91 0.055(7) 0.038(7) 0.052(8) 0.005(6) -0.025(6) -0.027(6)
O101 0.038(6) 0.027(6) 0.051(8) -0.022(6) -0.006(5) -0.005(5)
O18W 0.056(8) 0.066(10) 0.051(8) 0.003(7) -0.021(6) -0.010(7)
O19W 0.051(8) 0.055(9) 0.060(9) 0.012(7) 0.009(7) -0.017(7)
O20W 0.097(11) 0.053(10) 0.082(11) -0.003(8) 0.011(9) -0.028(9)
O21W 0.091(10) 0.089(12) 0.098(12) 0.018(9) -0.047(9) -0.061(9)
O22W 0.115(18) 0.17(2) 0.22(3) -0.08(2) -0.031(17) -0.038(17)
O23W 0.32(3) 0.16(3) 0.11(2) 0.021(18) -0.09(2) -0.01(2)
O24W 0.35(4) 0.09(2) 0.36(5) 0.00(3) -0.10(4) -0.08(3)
N11 0.048(9) 0.059(10) 0.017(7) -0.009(7) -0.004(6) -0.026(8)
N12 0.049(9) 0.021(7) 0.047(9) 0.002(6) -0.015(7) -0.026(7)
N21 0.026(8) 0.018(7) 0.077(12) -0.012(8) -0.026(8) 0.010(6)
N22 0.033(8) 0.024(8) 0.054(10) -0.013(7) -0.004(7) -0.014(6)
N31 0.023(7) 0.035(8) 0.029(7) 0.003(6) 0.002(6) -0.021(6)
N32 0.009(6) 0.031(7) 0.031(8) -0.012(6) -0.002(5) -0.010(5)
N41 0.035(8) 0.044(9) 0.053(10) 0.004(8) -0.003(7) -0.031(7)
N42 0.017(7) 0.016(7) 0.054(9) 0.001(6) -0.014(6) -0.005(6)
N51 0.049(9) 0.042(10) 0.064(11) -0.001(8) -0.008(8) -0.021(8)
N52 0.018(6) 0.007(7) 0.055(9) 0.009(6) 0.002(6) -0.004(6)
N61 0.035(8) 0.039(9) 0.033(8) 0.002(7) 0.006(6) -0.021(7)
N62 0.033(7) 0.023(7) 0.037(8) 0.000(6) -0.008(6) -0.016(6)
N71 0.049(8) 0.038(8) 0.036(9) -0.007(7) -0.005(6) -0.040(7)
N72 0.048(8) 0.018(7) 0.026(7) 0.002(6) -0.013(6) -0.023(6)
N81 0.039(8) 0.044(9) 0.040(9) 0.004(7) -0.006(7) -0.030(7)
N82 0.041(7) 0.032(8) 0.052(9) -0.019(7) -0.005(6) -0.021(6)
N91 0.051(10) 0.051(11) 0.066(11) -0.036(9) -0.001(8) -0.027(8)
N92 0.054(9) 0.027(8) 0.035(8) -0.005(7) -0.008(7) -0.020(7)
N101 0.075(11) 0.035(9) 0.055(11) -0.021(8) -0.007(8) -0.029(9)
N102 0.050(8) 0.053(6) 0.041(8) -0.001(6) -0.011(7) -0.021(6)
C11 0.031(9) 0.035(10) 0.045(11) 0.014(8) -0.013(8) -0.016(8)
C12 0.090(16) 0.051(13) 0.039(12) 0.009(10) -0.005(11) -0.053(12)
C13 0.097(18) 0.079(17) 0.040(13) -0.012(12) 0.035(12) -0.034(15)
C14 0.107(18) 0.029(11) 0.032(11) -0.003(9) -0.011(11) -0.021(11)
C15 0.088(16) 0.053(13) 0.068(16) 0.005(11) -0.022(13) -0.056(12)
C16 0.11(2) 0.15(3) 0.058(16) -0.003(16) -0.013(14) -0.09(2)
C17 0.039(10) 0.040(11) 0.038(11) 0.006(9) 0.010(8) -0.022(9)
C21 0.047(12) 0.050(14) 0.088(17) -0.051(13) -0.025(12) 0.006(10)
C22 0.070(16) 0.030(12) 0.11(2) -0.013(13) -0.028(15) 0.005(12)
C23 0.084(19) 0.034(14) 0.15(3) -0.039(17) -0.010(19) 0.025(13)
C24 0.095(19) 0.047(15) 0.10(2) -0.014(15) -0.024(16) -0.012(14)
C25 0.035(11) 0.046(13) 0.12(2) -0.032(14) 0.002(12) -0.018(10)
C26 0.049(12) 0.039(12) 0.100(19) -0.014(12) -0.004(12) -0.017(10)
C27 0.081(15) 0.018(10) 0.061(14) 0.012(9) -0.055(12) 0.004(10)
C31 0.036(9) 0.031(10) 0.037(10) -0.003(8) -0.008(8) -0.019(8)
C32 0.066(13) 0.087(16) 0.033(11) 0.010(10) 0.002(9) -0.069(12)
C33 0.045(11) 0.044(12) 0.074(14) 0.007(10) -0.019(10) -0.028(10)
C34 0.042(11) 0.028(10) 0.072(14) -0.003(10) -0.001(10) -0.018(9)
C35 0.038(10) 0.016(8) 0.046(11) -0.010(8) 0.000(8) -0.015(7)
C36 0.063(13) 0.071(15) 0.067(14) 0.017(12) -0.016(11) -0.045(12)
C37 0.022(8) 0.041(10) 0.032(10) 0.023(8) -0.006(7) -0.018(8)
C41 0.026(9) 0.038(10) 0.049(11) 0.008(9) -0.008(8) -0.025(8)
C42 0.032(10) 0.064(14) 0.056(12) -0.030(11) -0.002(9) -0.010(10)
C43 0.041(11) 0.053(14) 0.11(2) -0.030(13) 0.017(12) -0.023(10)
C44 0.044(11) 0.061(14) 0.070(15) 0.010(12) -0.034(10) -0.018(10)
C45 0.002(7) 0.033(10) 0.081(14) -0.011(9) -0.005(7) 0.004(7)
C46 0.049(11) 0.052(13) 0.069(14) -0.017(11) -0.036(10) 0.002(10)
C47 0.024(8) 0.029(9) 0.045(10) 0.018(8) -0.027(7) -0.020(8)
C51 0.086(15) 0.005(8) 0.050(12) -0.009(8) -0.023(11) -0.002(9)
C52 0.071(13) 0.020(10) 0.053(13) -0.009(9) -0.002(10) -0.005(9)
C53 0.094(18) 0.069(17) 0.041(13) 0.032(12) -0.016(12) 0.013(14)
C54 0.11(2) 0.038(15) 0.15(3) 0.024(16) 0.02(2) -0.034(15)
C55 0.101(19) 0.050(15) 0.102(19) -0.021(14) 0.070(16) -0.052(15)
C57 0.029(9) 0.047(12) 0.036(10) -0.001(8) -0.007(7) -0.020(9)
C61 0.042(11) 0.038(11) 0.071(14) 0.014(10) -0.016(10) -0.038(10)
C62 0.038(10) 0.041(11) 0.048(11) -0.017(9) 0.006(8) -0.014(9)
C63 0.053(12) 0.029(11) 0.090(16) 0.033(11) -0.039(12) -0.023(10)
C64 0.045(11) 0.020(9) 0.061(13) 0.022(9) -0.018(9) -0.023(9)
C65 0.052(11) 0.028(10) 0.055(12) 0.009(9) -0.024(9) -0.019(9)
C66 0.101(18) 0.032(11) 0.065(15) 0.007(10) -0.009(13) -0.037(12)
C67 0.021(8) 0.009(8) 0.061(12) -0.002(8) -0.006(8) 0.006(6)
C71 0.030(9) 0.045(11) 0.043(11) -0.009(9) -0.017(8) -0.004(8)
C72 0.034(10) 0.028(10) 0.092(16) -0.010(10) -0.004(10) -0.018(8)
C73 0.051(12) 0.041(12) 0.13(2) -0.036(13) -0.035(13) -0.012(10)
C74 0.086(15) 0.070(15) 0.037(12) -0.001(10) -0.008(10) -0.057(13)
C75 0.056(12) 0.076(15) 0.045(12) 0.003(11) 0.004(9) -0.044(12)
C76 0.12(2) 0.065(16) 0.076(17) 0.016(13) -0.007(14) -0.069(16)
C77 0.042(11) 0.046(12) 0.065(14) 0.031(11) -0.033(10) -0.027(9)
C81 0.024(9) 0.044(12) 0.071(15) -0.009(10) 0.003(9) -0.001(8)
C82 0.047(14) 0.11(2) 0.14(3) -0.007(19) 0.000(15) -0.048(15)
C83 0.041(13) 0.11(2) 0.11(2) -0.036(17) 0.027(13) -0.054(14)
C84 0.022(10) 0.12(2) 0.091(19) -0.044(16) 0.007(11) -0.019(12)
C85 0.043(11) 0.065(14) 0.046(12) -0.011(10) 0.010(9) -0.037(10)
C86 0.028(10) 0.081(17) 0.105(19) -0.014(14) -0.029(11) -0.020(10)
C87 0.060(13) 0.055(13) 0.059(14) 0.004(11) 0.000(11) -0.041(11)
C91 0.050(12) 0.035(11) 0.068(14) -0.006(10) -0.011(10) -0.022(10)
C92 0.053(12) 0.040(12) 0.114(19) 0.003(12) -0.006(12) -0.044(10)
C93 0.047(13) 0.072(17) 0.15(2) -0.063(17) 0.036(14) -0.040(13)
C94 0.10(2) 0.068(17) 0.11(2) -0.018(16) 0.040(17) -0.048(17)
C95 0.079(15) 0.017(10) 0.092(17) -0.011(11) -0.017(13) -0.023(11)
C96 0.14(2) 0.048(14) 0.075(16) 0.036(12) -0.058(16) -0.065(16)
C97 0.040(10) 0.064(14) 0.056(13) 0.006(10) -0.020(9) -0.033(10)
C101 0.065(13) 0.010(8) 0.043(11) -0.008(8) 0.009(9) -0.010(9)
C102 0.066(13) 0.021(10) 0.052(13) 0.009(9) -0.002(10) -0.003(9)
C104 0.106(19) 0.077(17) 0.053(14) -0.027(13) 0.024(13) -0.053(15)
C105 0.13(2) 0.046(13) 0.038(12) -0.015(10) -0.026(13) -0.043(14)
C106 0.12(2) 0.051(14) 0.072(17) 0.001(12) -0.042(15) -0.023(14)
C107 0.053(11) 0.017(9) 0.050(12) -0.018(8) -0.013(9) -0.002(8)

loop_
_atom_site_label
_atom_site_type_symbol
_atom_site_fract_x
_atom_site_fract_y
_atom_site_fract_z
_atom_site_U_iso_or_equiv
_atom_site_thermal_displace_type
_atom_site_occupancy
_atom_site_calc_flag
_atom_site_refinement_flags
_atom_site_disorder_assembly
_atom_site_disorder_group
Ni1 Ni 0.24928(12) 0.66023(13) 0.19845(10) 0.0272(5) Uani 1 d . . .
Ni2 Ni 0.27899(14) 0.68765(13) 0.35011(11) 0.0339(5) Uani 1 d . . .
Ni3 Ni 0.44286(13) 0.59282(13) 0.24172(11) 0.0351(6) Uani 1 d . . .
Ni4 Ni 0.25077(12) 0.65162(13) 0.04877(10) 0.0285(5) Uani 1 d . . .
Ni5 Ni 0.05169(12) 0.70326(13) 0.13775(10) 0.0279(5) Uani 1 d . . .
Ni6 Ni 0.21695(14) 0.46249(13) 0.29214(11) 0.0346(6) Uani 1 d . . .
Ni7 Ni 0.21589(13) 0.88531(13) 0.13674(11) 0.0327(5) Uani 1 d . . .
Ni8 Ni 0.02624(13) 0.49506(14) 0.21619(10) 0.0334(5) Uani 1 d . . .
Ni9 Ni 0.26620(14) 0.90978(14) 0.28726(11) 0.0369(6) Uani 1 d . . .
Cl1 Cl 0.8220(4) 0.0907(3) 0.3206(3) 0.0661(15) Uani 1 d . . .
Cl2 Cl 0.3011(4) 0.3290(3) 0.0660(3) 0.0681(16) Uani 1 d . . .
O1 O 0.8755(11) 0.0076(9) 0.3453(9) 0.089(5) Uani 1 d . . .
O2 O 0.8005(17) 0.1449(14) 0.3647(10) 0.140(9) Uani 1 d . . .
O3 O 0.8682(11) 0.1200(12) 0.2612(9) 0.102(6) Uani 1 d . . .
O4 O 0.7375(13) 0.0885(13) 0.3034(12) 0.131(8) Uani 1 d . . .
O5 O 0.2385(15) 0.2987(14) 0.0579(18) 0.200(15) Uani 1 d . . .
O6 O 0.3822(11) 0.2683(10) 0.0543(11) 0.111(7) Uani 1 d . . .
O7 O 0.289(3) 0.3430(18) 0.1299(13) 0.24(2) Uani 1 d . . .
O8 O 0.2968(13) 0.4098(10) 0.0286(14) 0.148(10) Uani 1 d . . .
O10 O 0.1786(7) 0.6308(6) 0.1381(5) 0.028(2) Uani 1 d . . .
O20 O 0.3287(6) 0.6865(6) 0.2521(5) 0.030(3) Uani 1 d . . .
O30 O 0.1920(7) 0.8120(7) 0.3174(5) 0.034(3) Uani 1 d . . .
O40 O 0.0239(6) 0.6235(7) 0.2299(5) 0.031(3) Uani 1 d . . .
O50 O 0.1604(7) 0.4733(6) 0.2080(5) 0.028(2) Uani 1 d . . .
O60 O 0.3052(7) 0.8589(6) 0.2030(5) 0.031(3) Uani 1 d . . .
O12 O 0.4735(7) 0.6462(7) 0.1452(6) 0.039(3) Uani 1 d . . .
O13 O 0.5155(7) 0.6608(8) 0.2767(7) 0.053(3) Uani 1 d . . .
O14 O 0.1897(7) 0.5844(7) 0.0031(5) 0.039(3) Uani 1 d . . .
O15 O 0.3456(6) 0.5380(7) 0.0763(5) 0.033(3) Uani 1 d . . .
O16 O 0.2622(8) 0.4571(8) 0.3853(6) 0.055(4) Uani 1 d . . .
O17 O 0.1134(8) 0.9168(7) 0.0762(5) 0.042(3) Uani 1 d . . .
O11 O 0.1775(7) 0.6042(7) 0.2797(5) 0.031(3) Uani 1 d . . .
O21 O 0.3580(7) 0.5688(8) 0.3819(5) 0.041(3) Uani 1 d . . .
O31 O 0.0711(7) 0.7797(6) 0.0490(5) 0.035(3) Uani 1 d . . .
O41 O 0.1639(6) 0.7825(7) 0.1995(5) 0.032(3) Uani 1 d . . .
O51 O 0.3552(6) 0.5427(6) 0.2022(5) 0.028(2) Uani 1 d . . .
O61 O 0.3111(6) 0.7056(6) 0.1042(5) 0.027(2) Uani 1 d . . .
O71 O 0.0369(7) 0.6192(7) 0.0832(6) 0.038(3) Uani 1 d . . .
O81 O 0.1031(7) 0.4581(7) 0.3487(6) 0.040(3) Uani 1 d . . .
O91 O 0.3769(8) 0.7419(7) 0.3602(6) 0.045(3) Uani 1 d . . .
O101 O 0.1306(7) 0.9736(7) 0.1869(6) 0.037(3) Uani 1 d . . .
O18W O 0.0404(8) 0.9497(9) -0.1425(6) 0.059(4) Uani 1 d . . .
O19W O 0.0276(8) 0.8615(8) 0.3832(7) 0.060(4) Uani 1 d . . .
O20W O -0.1175(10) 0.6958(10) 0.3108(8) 0.079(5) Uani 1 d . . .
O21W O 0.0959(10) 1.0233(10) -0.0451(8) 0.086(5) Uani 1 d . . .
O22W O -0.1282(15) 0.8059(17) 0.4090(14) 0.160(9) Uani 1 d . . .
O23W O 0.395(2) 0.5083(19) 0.5179(13) 0.207(13) Uani 1 d . . .
O24W O 0.362(3) 0.3102(19) 0.476(2) 0.259(17) Uani 1 d . . .
O25W O 0.4616(5) 1.2011(5) -0.1530(4) 0.0069(17) Uiso 1 d . . .
O26W O -0.078(3) 0.533(3) 0.5160(12) 0.091(10) Uiso 0.78(8) d P . .
O27W O -0.120(5) 0.570(5) 0.511(3) 0.04(3) Uiso 0.22(8) d P . .
O28W O 0.3827(13) 1.0863(14) 0.5767(11) 0.046(8) Uiso 0.56(3) d P . .
O29W O 0.522(4) 0.658(4) 0.445(3) 0.16(3) Uiso 0.44(3) d P . .
N11 N 0.1964(9) 0.6885(10) 0.4449(6) 0.039(4) Uani 1 d . . .
N12 N 0.1782(9) 0.6347(8) 0.3360(7) 0.035(3) Uani 1 d . . .
N21 N 0.5507(9) 0.4783(8) 0.2438(9) 0.041(4) Uani 1 d . . .
N22 N 0.4227(9) 0.5384(8) 0.3388(7) 0.035(3) Uani 1 d . . .
N31 N 0.3148(7) 0.7042(8) -0.0432(6) 0.028(3) Uani 1 d . . .
N32 N 0.1504(7) 0.7565(8) 0.0166(6) 0.021(3) Uani 1 d . . .
N41 N -0.0778(9) 0.7898(9) 0.1576(7) 0.042(4) Uani 1 d . . .
N42 N 0.0816(8) 0.7838(8) 0.1894(7) 0.029(3) Uani 1 d . . .
N51 N 0.2913(10) 0.3289(10) 0.3016(8) 0.050(4) Uani 1 d . . .
N52 N 0.3349(8) 0.4717(7) 0.2394(7) 0.029(3) Uani 1 d . . .
N61 N 0.2843(9) 0.9576(9) 0.0596(7) 0.036(3) Uani 1 d . . .
N62 N 0.2983(8) 0.7944(8) 0.0902(6) 0.029(3) Uani 1 d . . .
N71 N 0.0220(9) 0.3850(9) 0.1785(7) 0.035(3) Uani 1 d . . .
N72 N 0.0310(8) 0.5396(8) 0.1151(6) 0.027(3) Uani 1 d . . .
N81 N -0.1127(9) 0.5142(9) 0.2501(7) 0.038(4) Uani 1 d . . .
N82 N 0.0285(8) 0.4728(8) 0.3165(7) 0.030(3) Uani 1 d U . .
N91 N 0.3612(10) 0.9809(10) 0.2601(8) 0.050(4) Uani 1 d . . .
N92 N 0.3732(9) 0.8228(8) 0.3265(7) 0.036(3) Uani 1 d . . .
N101 N 0.1962(11) 0.9800(10) 0.3660(8) 0.049(4) Uani 1 d . . .
N102 N 0.1510(9) 0.9791(7) 0.2496(7) 0.028(3) Uani 1 d U . .
C11 C 0.1217(10) 0.6654(11) 0.4408(9) 0.038(4) Uani 1 d . . .
C12 C 0.0524(14) 0.6715(12) 0.4879(9) 0.055(6) Uani 1 d . . .
H12 H 0.0017 0.6533 0.4843 0.083 Uiso 1 d R . .
C13 C 0.0591(17) 0.7079(15) 0.5447(10) 0.074(7) Uani 1 d . . .
H13 H 0.0097 0.7183 0.5781 0.111 Uiso 1 d R . .
C14 C 0.1372(16) 0.7261(12) 0.5507(10) 0.055(5) Uani 1 d . . .
H14 H 0.1442 0.7468 0.5891 0.083 Uiso 1 d R . .
C15 C 0.2016(15) 0.7131(13) 0.5000(12) 0.062(6) Uani 1 d . . .
C16 C 0.2865(17) 0.7366(19) 0.5093(12) 0.095(9) Uani 1 d . . .
H16A H 0.3381 0.6952 0.4940 0.143 Uiso 1 calc R . .
H16B H 0.2880 0.7367 0.5557 0.143 Uiso 1 calc R . .
H16C H 0.2857 0.7921 0.4839 0.143 Uiso 1 calc R . .
C17 C 0.1161(11) 0.6354(11) 0.3805(9) 0.040(4) Uani 1 d . . .
H17 H 0.0663 0.6165 0.3759 0.061 Uiso 1 d R . .
C21 C 0.5519(13) 0.4371(13) 0.3066(12) 0.058(6) Uani 1 d . . .
C22 C 0.6156(15) 0.3580(13) 0.3240(14) 0.073(7) Uani 1 d . . .
H22 H 0.6127 0.3267 0.3687 0.109 Uiso 1 d R . .
C23 C 0.6783(18) 0.3308(15) 0.2793(17) 0.095(9) Uani 1 d . . .
H23 H 0.7241 0.2796 0.2921 0.142 Uiso 1 d R . .
C24 C 0.6813(17) 0.3732(15) 0.2130(15) 0.082(7) Uani 1 d . . .
H24 H 0.7268 0.3515 0.1796 0.122 Uiso 1 d R . .
C25 C 0.6148(13) 0.4473(14) 0.1989(13) 0.064(6) Uani 1 d . . .
C26 C 0.6117(13) 0.4935(13) 0.1269(12) 0.062(6) Uani 1 d . . .
H26A H 0.6037 0.5532 0.1255 0.093 Uiso 1 calc R . .
H26B H 0.5633 0.4860 0.1085 0.093 Uiso 1 calc R . .
H26C H 0.6662 0.4705 0.1013 0.093 Uiso 1 calc R . .
C27 C 0.4827(14) 0.4658(11) 0.3548(10) 0.055(6) Uani 1 d . . .
H27 H 0.4801 0.4339 0.3994 0.082 Uiso 1 d R . .
C31 C 0.2527(10) 0.7772(10) -0.0756(8) 0.033(4) Uani 1 d . . .
C32 C 0.2771(13) 0.8242(14) -0.1342(8) 0.055(6) Uani 1 d . . .
H32 H 0.2333 0.8711 -0.1560 0.082 Uiso 1 d R . .
C33 C 0.3645(12) 0.8046(12) -0.1610(10) 0.052(5) Uani 1 d . . .
H33 H 0.3819 0.8370 -0.2026 0.078 Uiso 1 d R . .
C34 C 0.4263(12) 0.7382(11) -0.1278(10) 0.047(5) Uani 1 d . . .
H34 H 0.4875 0.7236 -0.1451 0.070 Uiso 1 d R . .
C35 C 0.3974(10) 0.6924(9) -0.0680(8) 0.031(4) Uani 1 d . . .
C36 C 0.4693(13) 0.6190(14) -0.0328(10) 0.064(6) Uani 1 d . . .
H36A H 0.4470 0.5702 -0.0164 0.096 Uiso 1 calc R . .
H36B H 0.4851 0.6369 0.0039 0.096 Uiso 1 calc R . .
H36C H 0.5206 0.6042 -0.0640 0.096 Uiso 1 calc R . .
C37 C 0.1648(9) 0.7989(11) -0.0417(8) 0.034(4) Uani 1 d . . .
H37 H 0.1187 0.8444 -0.0622 0.050 Uiso 1 d R . .
C41 C -0.0753(10) 0.8445(11) 0.1988(9) 0.036(4) Uani 1 d . . .
C42 C -0.1471(11) 0.9030(13) 0.2226(9) 0.049(5) Uani 1 d . . .
H42 H -0.1400 0.9407 0.2495 0.073 Uiso 1 d R . .
C43 C -0.2296(13) 0.9062(14) 0.2052(12) 0.066(6) Uani 1 d . . .
H43 H -0.2823 0.9462 0.2207 0.100 Uiso 1 d R . .
C44 C -0.2342(12) 0.8524(13) 0.1666(10) 0.058(6) Uani 1 d . . .
H44 H -0.2902 0.8510 0.1558 0.086 Uiso 1 d R . .
C45 C -0.1566(9) 0.7949(11) 0.1404(10) 0.040(5) Uani 1 d . . .
C46 C -0.1615(12) 0.7332(12) 0.0979(10) 0.056(5) Uani 1 d . . .
H46A H -0.1211 0.6785 0.1114 0.084 Uiso 1 calc R . .
H46B H -0.1460 0.7543 0.0518 0.084 Uiso 1 calc R . .
H46C H -0.2206 0.7276 0.1033 0.084 Uiso 1 calc R . .
C47 C 0.0163(9) 0.8397(10) 0.2136(8) 0.031(4) Uani 1 d . . .
H47 H 0.0255 0.8768 0.2402 0.047 Uiso 1 d R . .
C51 C 0.3795(14) 0.3202(10) 0.2795(9) 0.047(5) Uani 1 d . . .
C52 C 0.4502(13) 0.2512(11) 0.2889(9) 0.050(5) Uani 1 d . . .
H52 H 0.5096 0.2509 0.2705 0.075 Uiso 1 d R . .
C53 C 0.4258(17) 0.1824(15) 0.3293(10) 0.081(8) Uani 1 d . . .
H53 H 0.4712 0.1299 0.3391 0.122 Uiso 1 d R . .
C54 C 0.345(2) 0.1834(16) 0.3557(16) 0.104(11) Uani 1 d . . .
H54 H 0.3324 0.1335 0.3836 0.157 Uiso 1 d R . .
C55 C 0.2763(17) 0.2572(15) 0.3417(13) 0.085(9) Uani 1 d . . .
C56 C 0.182(2) 0.266(2) 0.3659(17) 0.133(12) Uiso 1 d . . .
H56A H 0.1464 0.3163 0.3409 0.199 Uiso 1 calc R . .
H56B H 0.1731 0.2701 0.4124 0.199 Uiso 1 calc R . .
H56C H 0.1667 0.2167 0.3600 0.199 Uiso 1 calc R . .
C57 C 0.3916(11) 0.4034(11) 0.2404(8) 0.036(4) Uani 1 d . . .
H57 H 0.4472 0.4026 0.2141 0.054 Uiso 1 d R . .
C61 C 0.3535(12) 0.9070(12) 0.0292(10) 0.047(5) Uani 1 d . . .
C62 C 0.4143(11) 0.9365(11) -0.0180(9) 0.041(4) Uani 1 d . . .
H62 H 0.4618 0.8982 -0.0406 0.062 Uiso 1 d R . .
C63 C 0.4026(14) 1.0250(12) -0.0307(11) 0.058(6) Uani 1 d . . .
H63 H 0.4476 1.0473 -0.0587 0.086 Uiso 1 d R . .
C64 C 0.3336(12) 1.0767(11) -0.0064(9) 0.042(5) Uani 1 d . . .
H64 H 0.3245 1.1371 -0.0200 0.063 Uiso 1 d R . .
C65 C 0.2690(12) 1.0435(11) 0.0432(9) 0.043(5) Uani 1 d . . .
C66 C 0.1884(15) 1.1011(12) 0.0657(11) 0.064(6) Uani 1 d . . .
H66A H 0.1537 1.0695 0.0974 0.096 Uiso 1 calc R . .
H66B H 0.1556 1.1308 0.0283 0.096 Uiso 1 calc R . .
H66C H 0.2017 1.1415 0.0866 0.096 Uiso 1 calc R . .
C67 C 0.3629(10) 0.8144(9) 0.0483(9) 0.033(4) Uani 1 d . . .
H67 H 0.4124 0.7720 0.0317 0.049 Uiso 1 d R . .
C71 C 0.0365(10) 0.3986(11) 0.1108(9) 0.039(4) Uani 1 d . . .
C72 C 0.0313(11) 0.3420(11) 0.0701(11) 0.049(5) Uani 1 d . . .
H72 H 0.0427 0.3542 0.0223 0.074 Uiso 1 d R . .
C73 C 0.0091(12) 0.2679(13) 0.1026(13) 0.066(7) Uani 1 d . . .
H73 H 0.0010 0.2288 0.0775 0.099 Uiso 1 d R . .
C74 C -0.0035(14) 0.2515(14) 0.1720(10) 0.057(6) Uani 1 d . . .
H74 H -0.0155 0.1995 0.1961 0.086 Uiso 1 d R . .
C75 C 0.0043(13) 0.3131(14) 0.2035(10) 0.057(6) Uani 1 d . . .
C76 C -0.0211(17) 0.3020(15) 0.2800(11) 0.083(8) Uani 1 d . . .
H76A H -0.0292 0.3551 0.2946 0.124 Uiso 1 calc R . .
H76B H 0.0253 0.2588 0.3022 0.124 Uiso 1 calc R . .
H76C H -0.0751 0.2854 0.2906 0.124 Uiso 1 calc R . .
C77 C 0.0485(11) 0.4814(12) 0.0763(10) 0.051(6) Uani 1 d . . .
H77 H 0.0674 0.4925 0.0294 0.076 Uiso 1 d R . .
C81 C -0.1261(11) 0.5083(12) 0.3161(11) 0.049(5) Uani 1 d . . .
C82 C -0.2071(15) 0.5205(18) 0.3551(16) 0.097(9) Uani 1 d . . .
H82 H -0.2121 0.5129 0.4030 0.146 Uiso 1 d R . .
C83 C -0.2795(14) 0.5462(17) 0.3192(14) 0.082(8) Uani 1 d . . .
H83 H -0.3381 0.5580 0.3419 0.123 Uiso 1 d R . .
C84 C -0.2697(12) 0.5549(17) 0.2513(13) 0.074(7) Uani 1 d . . .
H84 H -0.3199 0.5743 0.2259 0.112 Uiso 1 d R . .
C85 C -0.1855(12) 0.5343(13) 0.2212(9) 0.048(5) Uani 1 d . . .
C86 C -0.1753(12) 0.5279(15) 0.1491(12) 0.068(7) Uani 1 d . . .
H86A H -0.1324 0.5564 0.1254 0.102 Uiso 1 calc R . .
H86B H -0.2311 0.5543 0.1311 0.102 Uiso 1 calc R . .
H86C H -0.1558 0.4689 0.1445 0.102 Uiso 1 calc R . .
C87 C -0.0453(13) 0.4859(13) 0.3514(10) 0.055(5) Uani 1 d . . .
H87 H -0.0494 0.4823 0.3989 0.083 Uiso 1 d R . .
C91 C 0.4417(12) 0.9309(12) 0.2753(10) 0.049(5) Uani 1 d . . .
C92 C 0.5186(13) 0.9499(12) 0.2531(12) 0.065(6) Uani 1 d . . .
H92 H 0.5738 0.9126 0.2675 0.097 Uiso 1 d R . .
C93 C 0.5143(15) 1.0259(16) 0.2095(14) 0.082(8) Uani 1 d . . .
H93 H 0.5661 1.0408 0.1859 0.122 Uiso 1 d R . .
C94 C 0.4335(18) 1.0777(17) 0.2015(14) 0.092(9) Uani 1 d . . .
H94 H 0.4287 1.1340 0.1763 0.137 Uiso 1 d R . .
C95 C 0.3532(15) 1.0580(12) 0.2260(11) 0.059(6) Uani 1 d . . .
C96 C 0.2644(17) 1.1155(13) 0.2187(11) 0.081(8) Uani 1 d . . .
H96A H 0.2214 1.0873 0.2424 0.121 Uiso 1 calc R . .
H96B H 0.2549 1.1313 0.1722 0.121 Uiso 1 calc R . .
H96C H 0.2586 1.1659 0.2366 0.121 Uiso 1 calc R . .
C97 C 0.4467(12) 0.8437(13) 0.3133(9) 0.050(5) Uani 1 d . . .
H97 H 0.5016 0.8047 0.3266 0.075 Uiso 1 d R . .
C101 C 0.1118(13) 1.0245(10) 0.3513(9) 0.041(4) Uani 1 d . . .
C102 C 0.0507(13) 1.0687(11) 0.3934(10) 0.051(5) Uani 1 d . . .
H102 H -0.0076 1.0976 0.3804 0.077 Uiso 1 d R . .
C103 C 0.0708(16) 1.0727(15) 0.4560(12) 0.070(6) Uiso 1 d . . .
H103 H 0.0282 1.1021 0.4876 0.105 Uiso 1 d R . .
C104 C 0.1622(17) 1.0266(15) 0.4712(11) 0.074(7) Uani 1 d . . .
H104 H 0.1818 1.0276 0.5127 0.110 Uiso 1 d R . .
C105 C 0.2175(17) 0.9865(13) 0.4266(10) 0.063(6) Uani 1 d . . .
C106 C 0.3172(17) 0.9474(14) 0.4380(12) 0.080(7) Uani 1 d . . .
H10A H 0.3244 0.9435 0.4841 0.121 Uiso 1 calc R . .
H10B H 0.3511 0.9831 0.4105 0.121 Uiso 1 calc R . .
H10C H 0.3375 0.8914 0.4264 0.121 Uiso 1 calc R . .
C107 C 0.0918(12) 1.0206(10) 0.2850(9) 0.039(4) Uani 1 d . . .
H107 H 0.0349 1.0502 0.2695 0.058 Uiso 1 d R . .

loop_
_geom_bond_atom_site_label_1
_geom_bond_atom_site_label_2
_geom_bond_distance
_geom_bond_site_symmetry_2
_geom_bond_publ_flag
Ni1 O20 1.996(9) . ?
Ni1 O10 2.019(9) . ?
Ni1 O11 2.086(10) . ?
Ni1 O41 2.087(11) . ?
Ni1 O61 2.128(10) . ?
Ni1 O51 2.165(10) . ?
Ni2 O21 2.038(11) . ?
Ni2 O20 2.050(11) . ?
Ni2 O91 2.077(11) . ?
Ni2 N12 2.130(12) . ?
Ni2 O30 2.157(11) . ?
Ni2 N11 2.175(13) . ?
Ni3 O20 2.028(10) . ?
Ni3 N22 2.031(14) . ?
Ni3 O12 2.047(12) . ?
Ni3 O13 2.128(11) . ?
Ni3 N21 2.151(13) . ?
Ni3 O51 2.155(9) . ?
Ni4 O10 2.032(10) . ?
Ni4 N32 2.054(12) . ?
Ni4 O15 2.071(10) . ?
Ni4 O61 2.081(10) . ?
Ni4 O14 2.114(10) . ?
Ni4 N31 2.149(12) . ?
Ni5 O10 2.021(10) . ?
Ni5 O31 2.032(10) . ?
Ni5 O71 2.055(11) . ?
Ni5 N42 2.076(13) . ?
Ni5 O40 2.141(10) . ?
Ni5 N41 2.169(15) . ?
Ni6 O81 2.007(11) . ?
Ni6 O50 2.026(10) . ?
Ni6 N52 2.048(12) . ?
Ni6 O16 2.129(12) . ?
Ni6 N51 2.171(16) . ?
Ni6 O11 2.225(11) . ?
Ni7 N62 1.992(13) . ?
Ni7 O60 2.014(10) . ?
Ni7 O101 2.021(11) . ?
Ni7 O17 2.083(11) . ?
Ni7 N61 2.144(12) . ?
Ni7 O41 2.206(10) . ?
Ni8 N82 2.024(14) . ?
Ni8 O50 2.042(10) . ?
Ni8 N72 2.054(12) . ?
Ni8 N71 2.160(12) . ?
Ni8 N81 2.161(13) . ?
Ni8 O40 2.208(11) . ?
Ni9 O60 2.019(11) . ?
Ni9 N102 2.025(13) . ?
Ni9 N92 2.029(14) . ?
Ni9 N91 2.129(14) . ?
Ni9 N101 2.168(15) . ?
Ni9 O30 2.222(10) . ?
Cl1 O2 1.35(2) . ?
Cl1 O3 1.399(16) . ?
Cl1 O1 1.427(14) . ?
Cl1 O4 1.455(18) . ?
Cl2 O5 1.290(17) . ?
Cl2 O7 1.36(2) . ?
Cl2 O8 1.392(18) . ?
Cl2 O6 1.406(17) . ?
O11 N12 1.363(16) . ?
O21 N22 1.302(16) . ?
O31 N32 1.320(15) . ?
O41 N42 1.352(14) . ?
O51 N52 1.363(14) . ?
O61 N62 1.404(15) . ?
O71 N72 1.373(15) . ?
O81 N82 1.383(16) . ?
O91 N92 1.370(16) . ?
O101 N102 1.405(16) . ?
O26W O27W 0.76(6) . ?
N11 C15 1.31(2) . ?
N11 C11 1.37(2) . ?
N12 C17 1.24(2) . ?
N21 C25 1.32(2) . ?
N21 C21 1.33(3) . ?
N22 C27 1.31(2) . ?
N31 C35 1.307(18) . ?
N31 C31 1.430(19) . ?
N32 C37 1.283(18) . ?
N41 C45 1.330(19) . ?
N41 C41 1.38(2) . ?
N42 C47 1.29(2) . ?
N51 C55 1.36(2) . ?
N51 C51 1.38(2) . ?
N52 C57 1.22(2) . ?
N61 C61 1.33(2) . ?
N61 C65 1.35(2) . ?
N62 C67 1.312(19) . ?
N71 C75 1.30(2) . ?
N71 C71 1.36(2) . ?
N72 C77 1.33(2) . ?
N81 C85 1.31(2) . ?
N81 C81 1.33(2) . ?
N82 C87 1.26(2) . ?
N91 C95 1.31(2) . ?
N91 C91 1.35(2) . ?
N92 C97 1.29(2) . ?
N101 C101 1.37(2) . ?
N101 C105 1.37(2) . ?
N102 C107 1.23(2) . ?
C11 C12 1.34(2) . ?
C11 C17 1.46(2) . ?
C12 C13 1.46(3) . ?
C13 C14 1.39(3) . ?
C14 C15 1.35(3) . ?
C15 C16 1.56(3) . ?
C21 C27 1.40(3) . ?
C21 C22 1.42(3) . ?
C22 C23 1.29(3) . ?
C23 C24 1.40(4) . ?
C24 C25 1.38(3) . ?
C25 C26 1.52(3) . ?
C31 C32 1.36(2) . ?
C31 C37 1.44(2) . ?
C32 C33 1.38(3) . ?
C33 C34 1.38(2) . ?
C34 C35 1.39(2) . ?
C35 C36 1.54(2) . ?
C41 C42 1.36(2) . ?
C41 C47 1.513(19) . ?
C42 C43 1.40(3) . ?
C43 C44 1.34(3) . ?
C44 C45 1.43(3) . ?
C45 C46 1.51(2) . ?
C51 C52 1.35(2) . ?
C51 C57 1.50(2) . ?
C52 C53 1.39(3) . ?
C53 C54 1.32(3) . ?
C54 C55 1.39(3) . ?
C55 C56 1.47(3) . ?
C61 C62 1.38(2) . ?
C61 C67 1.48(2) . ?
C62 C63 1.40(2) . ?
C63 C64 1.28(3) . ?
C64 C65 1.48(2) . ?
C65 C66 1.43(3) . ?
C71 C72 1.41(2) . ?
C71 C77 1.47(2) . ?
C72 C73 1.39(3) . ?
C73 C74 1.39(3) . ?
C74 C75 1.37(3) . ?
C75 C76 1.55(3) . ?
C81 C82 1.39(3) . ?
C81 C87 1.49(3) . ?
C82 C83 1.38(3) . ?
C83 C84 1.36(3) . ?
C84 C85 1.36(2) . ?
C85 C86 1.49(3) . ?
C91 C92 1.34(2) . ?
C91 C97 1.48(3) . ?
C92 C93 1.38(3) . ?
C93 C94 1.33(3) . ?
C94 C95 1.41(3) . ?
C95 C96 1.46(3) . ?
C101 C102 1.35(2) . ?
C101 C107 1.47(2) . ?
C102 C103 1.40(3) . ?
C103 C104 1.48(3) . ?
C104 C105 1.31(3) . ?
C105 C106 1.56(3) . ?
